data_4302178
loop_
_publ_author_name
'Thomas Cadenbach'
'Christian Gemel'
'Timo Bollermann'
'Roland A. Fischer'

_publ_contact_author_address
;
 'Roland Fischer'
 Lehrstuhl fuer Anorganische Chemie 2
 Organometallics and Materials
 Ruhr-Universitaet Bochum
 Universitaetsstrasse 150
 44780 Bochum (Germany)
;
_publ_contact_author_email roland.fischer@ruhr-uni-bochum.de
_publ_contact_author_fax '0049 234 3214174'
_publ_contact_author_name 'Roland A. Fischer'
_publ_contact_author_phone '0049 234 3224174'
_publ_section_title
;
Syntheses and Crystal Structures of Ruthenium and Rhodium Olefin Complexes
Containing GaCp*
;
_journal_name_full 'Inorganic Chemistry'
_journal_page_first 5021
_journal_page_last 5026
_journal_paper_doi 10.1021/ic802283r
_journal_volume 48
_journal_year 2009
_chemical_formula_sum 'C77 H83 B F24 Ga2 P Rh'
_chemical_formula_weight 1748.56
_chemical_name_systematic
; 
 ? 
;
_space_group_IT_number 14
_symmetry_cell_setting monoclinic
_symmetry_space_group_name_Hall '-P 2yn'
_symmetry_space_group_name_H-M 'P 1 21/n 1'
_atom_sites_solution_hydrogens geom
_atom_sites_solution_primary direct
_atom_sites_solution_secondary difmap
_audit_creation_method SHELXL-97
_cell_angle_alpha 90.00
_cell_angle_beta 92.723(3)
_cell_angle_gamma 90.00
_cell_formula_units_Z 4
_cell_length_a 15.8148(4)
_cell_length_b 25.0768(9)
_cell_length_c 19.0581(8)
_cell_measurement_reflns_used 200
_cell_measurement_temperature 100(2)
_cell_measurement_theta_max 27.68
_cell_measurement_theta_min 3.31
_cell_volume 7549.6(5)
_computing_cell_refinement
;
CrysAlis RED, Oxford Diffraction Ltd.,
Version 1.170.32 (release 06.06.2003 CrysAlis170 VC++)
(compiled Jun  6 2003,13:53:32)
;
_computing_data_collection
;
CrysAlis CCD, Oxford Diffraction Ltd.,
Version 1.170.32 (release 06.06.2003 CrysAlis170 VC++)
(compiled Jun  6 2003,13:53:32)
;
_computing_data_reduction
;
CrysAlis RED, Oxford Diffraction Ltd.,
Version 1.170.32 (release 06.06.2003 CrysAlis170 VC++)
(compiled Jun  6 2003,13:53:32)
;
_computing_structure_refinement 'SHELXL-97 (Sheldrick, 1997)'
_computing_structure_solution 'SHELXS-97 (Sheldrick, 1990)'
_diffrn_ambient_temperature 100(2)
_diffrn_detector_area_resol_mean 'not measured'
_diffrn_measured_fraction_theta_full 0.962
_diffrn_measured_fraction_theta_max 0.962
_diffrn_measurement_device_type 'not measured'
_diffrn_measurement_method 'not measured'
_diffrn_radiation_monochromator graphite
_diffrn_radiation_source 'fine-focus sealed tube'
_diffrn_radiation_type MoK\a
_diffrn_radiation_wavelength 0.71073
_diffrn_reflns_av_R_equivalents 0.1255
_diffrn_reflns_av_sigmaI/netI 0.2384
_diffrn_reflns_limit_h_max 20
_diffrn_reflns_limit_h_min -20
_diffrn_reflns_limit_k_max 15
_diffrn_reflns_limit_k_min -32
_diffrn_reflns_limit_l_max 24
_diffrn_reflns_limit_l_min -21
_diffrn_reflns_number 45596
_diffrn_reflns_theta_full 27.68
_diffrn_reflns_theta_max 27.68
_diffrn_reflns_theta_min 3.31
_diffrn_standards_decay_% 'not measured'
_diffrn_standards_interval_count 'not measured'
_diffrn_standards_interval_time 'not measured'
_diffrn_standards_number 'not measured'
_exptl_absorpt_coefficient_mu 1.048
_exptl_absorpt_correction_T_max 0.900
_exptl_absorpt_correction_T_min 0.818
_exptl_absorpt_correction_type empirical
_exptl_absorpt_process_details sadabs
_exptl_crystal_colour orange
_exptl_crystal_density_diffrn 1.538
_exptl_crystal_density_meas ?
_exptl_crystal_density_method .
_exptl_crystal_description needles
_exptl_crystal_F_000 3552
_exptl_crystal_size_max 0.20
_exptl_crystal_size_mid 0.15
_exptl_crystal_size_min 0.10
_refine_diff_density_max 0.710
_refine_diff_density_min -0.949
_refine_diff_density_rms 0.086
_refine_ls_extinction_method none
_refine_ls_goodness_of_fit_ref 0.669
_refine_ls_hydrogen_treatment mixed
_refine_ls_matrix_type full
_refine_ls_number_parameters 1039
_refine_ls_number_reflns 17010
_refine_ls_number_restraints 12
_refine_ls_restrained_S_all 0.669
_refine_ls_R_factor_all 0.1272
_refine_ls_R_factor_gt 0.0443
_refine_ls_shift/su_max 0.003
_refine_ls_shift/su_mean 0.000
_refine_ls_structure_factor_coef Fsqd
_refine_ls_weighting_details 'calc w=1/[\s^2^(Fo^2^)+(0.0000P)^2^+0.0000P] where P=(Fo^2^+2Fc^2^)/3'
_refine_ls_weighting_scheme calc
_refine_ls_wR_factor_gt 0.0481
_refine_ls_wR_factor_ref 0.0565
_reflns_number_gt 7327
_reflns_number_total 17010
_reflns_threshold_expression >2sigma(I)
_cod_data_source_file ic802283r_si_001_3.cif
_cod_data_source_block 4
_cod_depositor_comments
;
The following automatic conversions were performed:
'_symmetry_cell_setting' value 'Monoclinic' changed to 'monoclinic'
according to '/home/saulius/struct/CIF-dictionaries/cif_core.dic'
dictionary named 'cif_core.dic' version 2.4.1 from 2010-06-29.

Automatic conversion script
Id: cif_fix_enum 1527 2010-12-29 10:47:43Z saulius 
;
_cod_original_sg_symbol_H-M 'P 21/n'
_cod_database_code 4302178

loop_
_symmetry_equiv_pos_as_xyz
'x, y, z'
'-x+1/2, y+1/2, -z+1/2'
'-x, -y, -z'
'x-1/2, -y-1/2, z-1/2'

loop_
_atom_site_label
_atom_site_type_symbol
_atom_site_fract_x
_atom_site_fract_y
_atom_site_fract_z
_atom_site_U_iso_or_equiv
_atom_site_adp_type
_atom_site_occupancy
_atom_site_symmetry_multiplicity
_atom_site_calc_flag
_atom_site_refinement_flags
_atom_site_disorder_assembly
_atom_site_disorder_group
Rh1 Rh 0.251801(15) 0.100903(12) 0.267621(16) 0.01923(8) Uani 1 1 d . . .
Ga1 Ga 0.31739(2) 0.015687(17) 0.27136(2) 0.02779(12) Uani 1 1 d . . .
Ga2 Ga 0.32569(2) 0.134635(18) 0.16717(2) 0.02835(12) Uani 1 1 d . . .
P1 P 0.13045(5) 0.06273(4) 0.21392(5) 0.0176(2) Uani 1 1 d . . .
B1 B 0.7752(2) 0.82046(17) 0.3209(2) 0.0189(10) Uani 1 1 d . . .
F1 F 0.69464(15) 0.97717(11) 0.14194(13) 0.0708(8) Uani 1 1 d . . .
F2 F 0.82726(16) 0.98878(12) 0.14905(15) 0.0945(11) Uani 1 1 d . . .
F3 F 0.74753(19) 1.04731(10) 0.18664(14) 0.0807(9) Uani 1 1 d . . .
F4 F 0.773(2) 0.9755(6) 0.5035(8) 0.042(5) Uani 0.35(4) 1 d P A 1
F5 F 0.6785(10) 1.0230(11) 0.4494(9) 0.045(5) Uani 0.35(4) 1 d P A 1
F6 F 0.8049(14) 1.0448(11) 0.4524(14) 0.037(5) Uani 0.35(4) 1 d PU A 1
F7 F 0.776(2) 0.6364(13) 0.4396(15) 0.060(8) Uani 0.37(4) 1 d P B 1
F8 F 0.766(3) 0.6664(9) 0.5440(17) 0.067(8) Uani 0.37(4) 1 d P B 1
F9 F 0.8796(12) 0.6335(7) 0.5107(17) 0.048(4) Uani 0.37(4) 1 d PU B 1
F10 F 1.07713(10) 0.77559(8) 0.53441(11) 0.0335(6) Uani 1 1 d . . .
F11 F 1.07027(11) 0.83651(8) 0.45505(12) 0.0363(6) Uani 1 1 d . . .
F12 F 1.00732(11) 0.84730(9) 0.55143(13) 0.0455(7) Uani 1 1 d . . .
F13 F 1.03932(12) 0.84846(9) 0.17460(12) 0.0463(7) Uani 1 1 d . . .
F14 F 0.96106(12) 0.85150(10) 0.08008(13) 0.0528(7) Uani 1 1 d . . .
F15 F 1.04487(13) 0.78607(9) 0.09799(13) 0.0543(7) Uani 1 1 d . . .
F16 F 0.7221(9) 0.6497(7) 0.1658(13) 0.082(5) Uani 0.55(3) 1 d P C 1
F17 F 0.8449(14) 0.6241(5) 0.1646(16) 0.107(7) Uani 0.55(3) 1 d P C 1
F18 F 0.7899(16) 0.6618(7) 0.0788(7) 0.095(7) Uani 0.55(3) 1 d P C 1
F19 F 0.50606(18) 0.82192(11) 0.14172(16) 0.0938(11) Uani 1 1 d . . .
F20 F 0.40134(12) 0.79665(12) 0.19917(16) 0.0873(11) Uani 1 1 d . . .
F21 F 0.49644(12) 0.74212(10) 0.17398(12) 0.0456(7) Uani 1 1 d . . .
F22 F 0.51220(17) 0.88373(9) 0.47352(14) 0.0727(9) Uani 1 1 d . . .
F23 F 0.53248(12) 0.80303(9) 0.50453(12) 0.0437(6) Uani 1 1 d . . .
F24 F 0.41858(11) 0.82540(10) 0.44948(13) 0.0610(8) Uani 1 1 d . . .
F41 F 0.8159(14) 0.9793(4) 0.4951(6) 0.049(3) Uani 0.65(4) 1 d P A 2
F51 F 0.6860(8) 0.9955(10) 0.4673(10) 0.084(6) Uani 0.65(4) 1 d P A 2
F61 F 0.7843(11) 1.0507(5) 0.4389(8) 0.043(3) Uani 0.65(4) 1 d P A 2
F71 F 0.7975(14) 0.6293(8) 0.4394(8) 0.049(4) Uani 0.63(4) 1 d P B 2
F81 F 0.7365(6) 0.6691(5) 0.5192(11) 0.045(3) Uani 0.63(4) 1 d P B 2
F91 F 0.8617(10) 0.6405(6) 0.5393(11) 0.050(4) Uani 0.63(4) 1 d P B 2
F161 F 0.7533(19) 0.6642(7) 0.0914(16) 0.113(10) Uani 0.45(3) 1 d P C 2
F171 F 0.767(3) 0.6351(7) 0.1955(12) 0.101(9) Uani 0.45(3) 1 d P C 2
F181 F 0.8646(10) 0.6332(7) 0.1321(15) 0.090(7) Uani 0.45(3) 1 d P C 2
C1 C 0.22019(19) 0.18432(15) 0.2863(2) 0.0244(10) Uani 1 1 d . . .
H1A H 0.1934 0.2080 0.2493 0.029 Uiso 1 1 calc R . .
C2 C 0.17365(19) 0.15275(14) 0.3306(2) 0.0237(10) Uani 1 1 d . . .
H2A H 0.1104 0.1515 0.3274 0.028 Uiso 1 1 calc R . .
C3 C 0.22431(19) 0.14905(15) 0.4002(2) 0.0248(10) Uani 1 1 d . . .
H3A H 0.1935 0.1373 0.4421 0.030 Uiso 1 1 calc R . .
C4 C 0.2980(2) 0.11387(16) 0.37758(19) 0.0312(11) Uani 1 1 d . . .
H4A H 0.3232 0.0848 0.4078 0.037 Uiso 1 1 calc R . .
C5 C 0.3458(2) 0.14563(17) 0.3348(2) 0.0347(11) Uani 1 1 d . . .
H5A H 0.4083 0.1415 0.3314 0.042 Uiso 1 1 calc R . .
C6 C 0.3006(2) 0.19957(16) 0.3297(2) 0.0327(11) Uani 1 1 d . . .
H6A H 0.3339 0.2305 0.3127 0.039 Uiso 1 1 calc R . .
C7 C 0.2667(2) 0.20393(16) 0.4036(2) 0.0365(11) Uani 1 1 d . . .
H7A H 0.3122 0.2064 0.4409 0.044 Uiso 1 1 calc R . .
H7B H 0.2257 0.2335 0.4080 0.044 Uiso 1 1 calc R . .
C8 C 0.4018(2) 0.21118(18) 0.1426(2) 0.0355(11) Uani 1 1 d . . .
C9 C 0.3299(2) 0.21006(17) 0.0953(2) 0.0358(11) Uani 1 1 d . . .
C10 C 0.3374(2) 0.16386(16) 0.0524(2) 0.0303(10) Uani 1 1 d . . .
C11 C 0.4130(2) 0.13764(18) 0.0740(2) 0.0416(12) Uani 1 1 d . . .
C12 C 0.4522(2) 0.16738(19) 0.1301(2) 0.0393(12) Uani 1 1 d . . .
C47 C 0.77154(17) 0.91377(15) 0.25506(19) 0.0218(9) Uani 1 1 d . . .
H47A H 0.7710 0.8948 0.2119 0.026 Uiso 1 1 calc R . .
C14 C 0.2611(2) 0.25115(16) 0.0866(2) 0.0521(14) Uani 1 1 d . . .
H14A H 0.2779 0.2784 0.0531 0.078 Uiso 1 1 calc R . .
H14B H 0.2520 0.2679 0.1320 0.078 Uiso 1 1 calc R . .
H14C H 0.2087 0.2340 0.0689 0.078 Uiso 1 1 calc R . .
C15 C 0.2804(2) 0.15000(18) -0.0110(2) 0.0562(14) Uani 1 1 d . . .
H15A H 0.3001 0.1686 -0.0524 0.084 Uiso 1 1 calc R . .
H15B H 0.2223 0.1610 -0.0026 0.084 Uiso 1 1 calc R . .
H15C H 0.2819 0.1114 -0.0190 0.084 Uiso 1 1 calc R . .
C16 C 0.4462(3) 0.08810(19) 0.0392(2) 0.0663(16) Uani 1 1 d . . .
H16A H 0.4823 0.0985 0.0010 0.100 Uiso 1 1 calc R . .
H16B H 0.3985 0.0668 0.0200 0.100 Uiso 1 1 calc R . .
H16C H 0.4792 0.0669 0.0739 0.100 Uiso 1 1 calc R . .
C17 C 0.5366(2) 0.1546(2) 0.1688(2) 0.0618(16) Uani 1 1 d . . .
H17A H 0.5826 0.1724 0.1453 0.093 Uiso 1 1 calc R . .
H17B H 0.5459 0.1159 0.1685 0.093 Uiso 1 1 calc R . .
H17C H 0.5354 0.1671 0.2174 0.093 Uiso 1 1 calc R . .
C18 C 0.4041(2) -0.04583(17) 0.2257(2) 0.0354(11) Uani 1 1 d . . .
C19 C 0.4517(2) -0.01695(16) 0.2771(2) 0.0312(10) Uani 1 1 d . . .
C20 C 0.4172(2) -0.02480(16) 0.3440(2) 0.0325(11) Uani 1 1 d . . .
C21 C 0.3458(2) -0.05972(15) 0.3337(2) 0.0294(10) Uani 1 1 d . . .
C22 C 0.3381(2) -0.07234(16) 0.2607(2) 0.0341(11) Uani 1 1 d . . .
C23 C 0.4236(2) -0.04942(19) 0.1499(2) 0.0602(15) Uani 1 1 d . . .
H23A H 0.4623 -0.0793 0.1431 0.090 Uiso 1 1 calc R . .
H23B H 0.4501 -0.0162 0.1353 0.090 Uiso 1 1 calc R . .
H23C H 0.3710 -0.0552 0.1215 0.090 Uiso 1 1 calc R . .
C24 C 0.53026(19) 0.01571(18) 0.2652(2) 0.0537(14) Uani 1 1 d . . .
H24A H 0.5804 -0.0072 0.2706 0.081 Uiso 1 1 calc R . .
H24B H 0.5346 0.0447 0.2996 0.081 Uiso 1 1 calc R . .
H24C H 0.5266 0.0307 0.2177 0.081 Uiso 1 1 calc R . .
C25 C 0.4519(2) -0.00253(17) 0.4120(2) 0.0422(12) Uani 1 1 d . . .
H25A H 0.4934 -0.0274 0.4334 0.063 Uiso 1 1 calc R . .
H25B H 0.4057 0.0027 0.4438 0.063 Uiso 1 1 calc R . .
H25C H 0.4794 0.0317 0.4036 0.063 Uiso 1 1 calc R . .
C26 C 0.2926(2) -0.08118(16) 0.3901(2) 0.0494(13) Uani 1 1 d . . .
H26A H 0.3186 -0.1138 0.4096 0.074 Uiso 1 1 calc R . .
H26B H 0.2358 -0.0893 0.3702 0.074 Uiso 1 1 calc R . .
H26C H 0.2887 -0.0545 0.4274 0.074 Uiso 1 1 calc R . .
C27 C 0.2748(2) -0.11112(16) 0.2283(2) 0.0529(14) Uani 1 1 d . . .
H27A H 0.2988 -0.1472 0.2300 0.079 Uiso 1 1 calc R . .
H27B H 0.2614 -0.1011 0.1794 0.079 Uiso 1 1 calc R . .
H27C H 0.2230 -0.1103 0.2546 0.079 Uiso 1 1 calc R . .
C28 C 0.06300(17) 0.02242(14) 0.27158(18) 0.0192(9) Uani 1 1 d . . .
H28A H 0.0067 0.0188 0.2458 0.023 Uiso 1 1 calc R . .
C29 C 0.09460(19) -0.03380(13) 0.28584(19) 0.0239(9) Uani 1 1 d . . .
H29A H 0.1513 -0.0321 0.3101 0.029 Uiso 1 1 calc R . .
H29B H 0.1004 -0.0525 0.2406 0.029 Uiso 1 1 calc R . .
C30 C 0.0350(2) -0.06585(15) 0.33113(19) 0.0310(10) Uani 1 1 d . . .
H30A H -0.0200 -0.0709 0.3048 0.037 Uiso 1 1 calc R . .
H30B H 0.0597 -0.1015 0.3408 0.037 Uiso 1 1 calc R . .
C31 C 0.0203(2) -0.03824(15) 0.3994(2) 0.0290(10) Uani 1 1 d . . .
H31A H 0.0739 -0.0370 0.4284 0.035 Uiso 1 1 calc R . .
H31B H -0.0216 -0.0585 0.4256 0.035 Uiso 1 1 calc R . .
C32 C -0.0117(2) 0.01798(15) 0.38636(19) 0.0282(10) Uani 1 1 d . . .
H32A H -0.0168 0.0363 0.4320 0.034 Uiso 1 1 calc R . .
H32B H -0.0688 0.0164 0.3628 0.034 Uiso 1 1 calc R . .
C33 C 0.04637(19) 0.05017(14) 0.34117(17) 0.0200(9) Uani 1 1 d . . .
H33A H 0.1010 0.0561 0.3676 0.024 Uiso 1 1 calc R . .
H33B H 0.0205 0.0855 0.3312 0.024 Uiso 1 1 calc R . .
C34 C 0.05775(17) 0.11607(13) 0.18024(19) 0.0196(9) Uani 1 1 d . . .
H34A H 0.0656 0.1460 0.2146 0.024 Uiso 1 1 calc R . .
C35 C 0.08433(17) 0.13911(13) 0.11014(18) 0.0195(9) Uani 1 1 d . . .
H35A H 0.1456 0.1474 0.1135 0.023 Uiso 1 1 calc R . .
H35B H 0.0746 0.1121 0.0727 0.023 Uiso 1 1 calc R . .
C36 C 0.03514(17) 0.18945(14) 0.09043(19) 0.0242(9) Uani 1 1 d . . .
H36A H 0.0529 0.2028 0.0445 0.029 Uiso 1 1 calc R . .
H36B H 0.0477 0.2174 0.1260 0.029 Uiso 1 1 calc R . .
C37 C -0.05967(18) 0.17794(14) 0.0862(2) 0.0274(10) Uani 1 1 d . . .
H37A H -0.0912 0.2113 0.0754 0.033 Uiso 1 1 calc R . .
H37B H -0.0729 0.1522 0.0478 0.033 Uiso 1 1 calc R . .
C38 C -0.08752(18) 0.15510(14) 0.1550(2) 0.0234(10) Uani 1 1 d . . .
H38A H -0.1486 0.1463 0.1504 0.028 Uiso 1 1 calc R . .
H38B H -0.0795 0.1823 0.1924 0.028 Uiso 1 1 calc R . .
C39 C -0.03797(15) 0.10526(15) 0.17608(18) 0.0226(9) Uani 1 1 d . . .
H39A H -0.0508 0.0767 0.1413 0.027 Uiso 1 1 calc R . .
H39B H -0.0558 0.0927 0.2224 0.027 Uiso 1 1 calc R . .
C40 C 0.14605(17) 0.01509(14) 0.14102(18) 0.0190(9) Uani 1 1 d . . .
H40A H 0.1719 -0.0169 0.1649 0.023 Uiso 1 1 calc R . .
C41 C 0.06354(17) -0.00619(14) 0.10508(19) 0.0190(9) Uani 1 1 d . . .
H41A H 0.0262 -0.0198 0.1412 0.023 Uiso 1 1 calc R . .
H41B H 0.0337 0.0233 0.0799 0.023 Uiso 1 1 calc R . .
C42 C 0.08112(19) -0.05063(14) 0.05337(17) 0.0208(9) Uani 1 1 d . . .
H42A H 0.1044 -0.0819 0.0795 0.025 Uiso 1 1 calc R . .
H42B H 0.0273 -0.0616 0.0290 0.025 Uiso 1 1 calc R . .
C43 C 0.14275(19) -0.03365(14) -0.00038(19) 0.0267(10) Uani 1 1 d . . .
H43A H 0.1177 -0.0044 -0.0294 0.032 Uiso 1 1 calc R . .
H43B H 0.1541 -0.0640 -0.0318 0.032 Uiso 1 1 calc R . .
C44 C 0.22465(18) -0.01500(14) 0.03554(18) 0.0214(9) Uani 1 1 d . . .
H44A H 0.2636 -0.0028 -0.0003 0.026 Uiso 1 1 calc R . .
H44B H 0.2519 -0.0452 0.0613 0.026 Uiso 1 1 calc R . .
C45 C 0.20972(18) 0.03050(14) 0.08683(18) 0.0226(9) Uani 1 1 d . . .
H45A H 0.2641 0.0403 0.1113 0.027 Uiso 1 1 calc R . .
H45B H 0.1885 0.0621 0.0603 0.027 Uiso 1 1 calc R . .
C46 C 0.78014(17) 0.88495(13) 0.31779(19) 0.0173(9) Uani 1 1 d . . .
C13 C 0.4228(3) 0.25662(18) 0.1939(2) 0.0613(15) Uani 1 1 d . . .
H13A H 0.4566 0.2836 0.1708 0.092 Uiso 1 1 calc R . .
H13B H 0.4551 0.2426 0.2350 0.092 Uiso 1 1 calc R . .
H13C H 0.3702 0.2728 0.2089 0.092 Uiso 1 1 calc R . .
C48 C 0.76380(19) 0.96872(15) 0.2530(2) 0.0206(9) Uani 1 1 d . . .
C49 C 0.76263(18) 0.99705(14) 0.3139(2) 0.0219(9) Uani 1 1 d . . .
H49A H 0.7572 1.0348 0.3126 0.026 Uiso 1 1 calc R . .
C50 C 0.76935(18) 0.97062(15) 0.3777(2) 0.0199(9) Uani 1 1 d . A .
C51 C 0.77937(17) 0.91606(14) 0.37866(19) 0.0197(9) Uani 1 1 d . . .
H51A H 0.7861 0.8987 0.4229 0.024 Uiso 1 1 calc R . .
C52 C 0.7581(3) 0.99533(18) 0.1838(2) 0.0367(11) Uani 1 1 d . . .
C53 C 0.7625(3) 1.00005(18) 0.4439(3) 0.0352(11) Uani 1 1 d . . .
C54 C 0.82317(18) 0.79310(14) 0.38868(18) 0.0177(9) Uani 1 1 d . . .
C55 C 0.89950(17) 0.81297(14) 0.41876(19) 0.0186(9) Uani 1 1 d . . .
H55A H 0.9199 0.8463 0.4029 0.022 Uiso 1 1 calc R . .
C56 C 0.94582(18) 0.78611(14) 0.47026(19) 0.0182(9) Uani 1 1 d . . .
C57 C 0.91945(18) 0.73721(14) 0.49440(18) 0.0189(9) Uani 1 1 d . . .
H57A H 0.9520 0.7182 0.5293 0.023 Uiso 1 1 calc R . .
C58 C 0.84381(19) 0.71689(14) 0.46590(19) 0.0189(9) Uani 1 1 d . B .
C59 C 0.79712(19) 0.74436(13) 0.41537(18) 0.0161(8) Uani 1 1 d . . .
H59A H 0.7450 0.7296 0.3979 0.019 Uiso 1 1 calc R . .
C60 C 1.0248(2) 0.81101(15) 0.5024(2) 0.0254(10) Uani 1 1 d . . .
C61 C 0.8127(2) 0.66415(16) 0.4904(2) 0.0245(10) Uani 1 1 d . . .
C62 C 0.81517(19) 0.79174(14) 0.25308(18) 0.0190(9) Uani 1 1 d . . .
C63 C 0.88412(19) 0.81448(14) 0.22033(19) 0.0198(9) Uani 1 1 d . . .
H63A H 0.9051 0.8480 0.2366 0.024 Uiso 1 1 calc R . .
C64 C 0.9227(2) 0.78984(15) 0.1652(2) 0.0230(9) Uani 1 1 d . . .
C65 C 0.8956(2) 0.74122(15) 0.1404(2) 0.0263(9) Uani 1 1 d . . .
H65A H 0.9219 0.7245 0.1023 0.032 Uiso 1 1 calc R . .
C66 C 0.8287(2) 0.71725(15) 0.1724(2) 0.0247(9) Uani 1 1 d . C .
C67 C 0.7906(2) 0.74193(14) 0.2269(2) 0.0213(9) Uani 1 1 d . . .
H67A H 0.7452 0.7241 0.2479 0.026 Uiso 1 1 calc R . .
C68 C 0.9923(2) 0.81853(18) 0.1303(2) 0.0309(10) Uani 1 1 d . . .
C69 C 0.7985(3) 0.66330(19) 0.1466(3) 0.0418(13) Uani 1 1 d . . .
C70 C 0.67149(18) 0.81206(13) 0.3214(2) 0.0168(9) Uani 1 1 d . . .
C71 C 0.62877(19) 0.82138(13) 0.3832(2) 0.0198(9) Uani 1 1 d . . .
H71A H 0.6611 0.8266 0.4259 0.024 Uiso 1 1 calc R . .
C72 C 0.5410(2) 0.82321(14) 0.3841(2) 0.0238(10) Uani 1 1 d . . .
C73 C 0.4921(2) 0.81506(14) 0.3235(2) 0.0291(11) Uani 1 1 d . . .
H73A H 0.4321 0.8169 0.3238 0.035 Uiso 1 1 calc R . .
C74 C 0.5320(2) 0.80406(14) 0.2617(2) 0.0244(10) Uani 1 1 d . . .
C75 C 0.62020(19) 0.80357(13) 0.2614(2) 0.0222(9) Uani 1 1 d . . .
H75A H 0.6462 0.7972 0.2182 0.027 Uiso 1 1 calc R . .
C76 C 0.5020(2) 0.83408(18) 0.4525(2) 0.0362(12) Uani 1 1 d . . .
C77 C 0.4835(2) 0.79126(19) 0.1954(3) 0.0418(12) Uani 1 1 d . . .

loop_
_atom_site_aniso_label
_atom_site_aniso_U_11
_atom_site_aniso_U_22
_atom_site_aniso_U_33
_atom_site_aniso_U_23
_atom_site_aniso_U_13
_atom_site_aniso_U_12
Rh1 0.01507(12) 0.02547(18) 0.01702(18) -0.00326(16) -0.00050(12) -0.00212(14)
Ga1 0.02247(19) 0.0320(3) 0.0283(3) -0.0067(2) -0.0056(2) 0.0059(2)
Ga2 0.02293(19) 0.0397(3) 0.0228(3) -0.0023(2) 0.0047(2) -0.0100(2)
P1 0.0156(4) 0.0211(6) 0.0161(6) -0.0002(5) -0.0001(4) -0.0002(4)
B1 0.0185(19) 0.019(3) 0.019(3) 0.004(2) 0.0012(19) -0.0051(19)
F1 0.0942(17) 0.080(2) 0.0353(18) 0.0296(16) -0.0260(16) -0.0277(17)
F2 0.0850(18) 0.138(3) 0.065(2) 0.065(2) 0.0463(18) 0.027(2)
F3 0.162(3) 0.0306(18) 0.048(2) 0.0209(15) -0.0137(19) 0.0025(19)
F4 0.075(13) 0.033(5) 0.017(5) 0.004(4) 0.008(7) 0.001(7)
F5 0.042(5) 0.048(11) 0.046(7) -0.031(7) 0.000(5) 0.002(6)
F6 0.040(6) 0.041(8) 0.031(8) 0.002(6) 0.003(6) -0.002(5)
F7 0.083(13) 0.023(11) 0.070(14) 0.008(8) -0.050(11) -0.038(10)
F8 0.12(2) 0.032(6) 0.052(13) 0.010(7) 0.047(13) 0.006(11)
F9 0.049(5) 0.031(5) 0.063(9) 0.032(6) -0.001(6) 0.000(4)
F10 0.0237(10) 0.0367(15) 0.0391(16) 0.0074(12) -0.0102(10) -0.0017(10)
F11 0.0275(10) 0.0399(15) 0.0408(17) 0.0139(12) -0.0055(11) -0.0144(10)
F12 0.0356(11) 0.0471(17) 0.0528(19) -0.0265(13) -0.0077(12) -0.0025(12)
F13 0.0464(12) 0.0608(18) 0.0327(17) -0.0073(13) 0.0105(12) -0.0275(13)
F14 0.0489(13) 0.0595(19) 0.050(2) 0.0244(15) 0.0047(13) -0.0153(13)
F15 0.0430(12) 0.0506(18) 0.072(2) -0.0126(14) 0.0337(14) -0.0015(12)
F16 0.066(6) 0.058(8) 0.127(14) -0.051(8) 0.045(6) -0.039(5)
F17 0.108(9) 0.030(5) 0.173(17) 0.001(9) -0.092(10) -0.003(7)
F18 0.181(14) 0.064(8) 0.043(7) -0.019(6) 0.028(9) -0.080(10)
F19 0.137(2) 0.074(2) 0.063(2) 0.0330(18) -0.074(2) -0.046(2)
F20 0.0355(13) 0.118(3) 0.105(3) -0.072(2) -0.0373(15) 0.0346(15)
F21 0.0449(13) 0.0429(17) 0.0480(18) -0.0145(13) -0.0087(12) 0.0079(12)
F22 0.122(2) 0.0280(18) 0.073(2) -0.0178(14) 0.0554(19) -0.0107(16)
F23 0.0377(11) 0.0609(18) 0.0336(17) 0.0148(13) 0.0111(12) 0.0164(12)
F24 0.0239(11) 0.098(2) 0.063(2) 0.0044(16) 0.0189(12) 0.0152(13)
F41 0.089(8) 0.035(3) 0.022(4) -0.009(3) -0.008(5) 0.003(4)
F51 0.060(5) 0.100(11) 0.099(8) -0.075(9) 0.058(5) -0.034(6)
F61 0.080(6) 0.013(3) 0.036(5) -0.010(3) -0.010(4) 0.012(4)
F71 0.094(9) 0.024(4) 0.029(6) -0.001(4) 0.010(6) -0.013(5)
F81 0.036(4) 0.026(3) 0.075(9) 0.021(5) 0.024(3) -0.003(3)
F91 0.046(5) 0.044(5) 0.059(8) 0.036(5) -0.027(5) -0.027(4)
F161 0.138(13) 0.036(6) 0.15(2) 0.019(11) -0.129(15) -0.022(8)
F171 0.19(2) 0.038(7) 0.078(11) -0.016(6) 0.077(13) -0.055(11)
F181 0.094(7) 0.016(7) 0.164(15) -0.039(8) 0.049(12) 0.005(5)
C1 0.0319(19) 0.020(2) 0.022(3) -0.0033(19) 0.0051(18) -0.0043(17)
C2 0.0193(17) 0.026(2) 0.026(3) -0.008(2) 0.0044(17) -0.0041(17)
C3 0.0294(18) 0.029(3) 0.016(3) -0.0042(19) 0.0012(18) -0.0004(18)
C4 0.0328(19) 0.046(3) 0.014(2) 0.001(2) -0.0122(18) 0.012(2)
C5 0.0206(17) 0.051(3) 0.032(3) -0.019(2) 0.0014(19) -0.006(2)
C6 0.0298(19) 0.028(3) 0.041(3) -0.013(2) 0.006(2) -0.0130(19)
C7 0.031(2) 0.044(3) 0.034(3) -0.022(2) 0.001(2) -0.002(2)
C8 0.033(2) 0.049(3) 0.025(3) 0.004(2) 0.005(2) -0.026(2)
C9 0.034(2) 0.038(3) 0.036(3) 0.011(2) 0.006(2) -0.018(2)
C10 0.030(2) 0.042(3) 0.019(3) -0.003(2) 0.0043(19) -0.015(2)
C11 0.041(2) 0.050(3) 0.036(3) -0.001(3) 0.021(2) -0.010(2)
C12 0.0216(19) 0.065(4) 0.033(3) 0.010(3) 0.009(2) -0.020(2)
C47 0.0185(17) 0.030(3) 0.017(2) 0.0021(19) 0.0053(16) 0.0053(16)
C14 0.049(2) 0.042(3) 0.066(4) 0.020(3) 0.004(3) -0.011(2)
C15 0.067(3) 0.071(4) 0.030(3) 0.006(3) 0.001(3) -0.033(3)
C16 0.058(3) 0.080(4) 0.065(4) 0.002(3) 0.040(3) 0.003(3)
C17 0.031(2) 0.107(5) 0.047(4) 0.030(3) 0.000(2) -0.010(3)
C18 0.0268(19) 0.045(3) 0.033(3) -0.013(2) -0.008(2) 0.018(2)
C19 0.0222(18) 0.042(3) 0.029(3) -0.003(2) -0.0020(19) 0.0174(19)
C20 0.0233(18) 0.038(3) 0.035(3) -0.009(2) -0.011(2) 0.0120(19)
C21 0.0301(19) 0.025(3) 0.033(3) 0.000(2) 0.003(2) 0.0184(18)
C22 0.034(2) 0.031(3) 0.037(3) -0.014(2) -0.012(2) 0.0160(19)
C23 0.052(3) 0.091(4) 0.037(3) -0.026(3) -0.003(3) 0.035(3)
C24 0.0238(19) 0.082(4) 0.055(4) -0.008(3) 0.001(2) 0.000(2)
C25 0.0321(19) 0.062(3) 0.031(3) -0.008(2) -0.014(2) 0.015(2)
C26 0.049(2) 0.043(3) 0.055(4) 0.010(2) -0.005(3) 0.021(2)
C27 0.040(2) 0.044(3) 0.074(4) -0.032(3) -0.012(2) 0.019(2)
C28 0.0140(15) 0.025(2) 0.018(2) -0.0003(19) 0.0001(16) -0.0020(16)
C29 0.0290(18) 0.024(2) 0.018(2) -0.0004(19) 0.0018(18) 0.0011(17)
C30 0.035(2) 0.034(3) 0.024(3) 0.010(2) 0.005(2) -0.0005(19)
C31 0.034(2) 0.030(3) 0.023(3) 0.005(2) 0.0024(19) -0.0124(19)
C32 0.0340(19) 0.035(3) 0.016(2) -0.004(2) 0.0056(18) -0.009(2)
C33 0.0224(16) 0.021(2) 0.016(2) -0.0052(18) 0.0011(17) -0.0053(16)
C34 0.0195(16) 0.018(2) 0.022(2) -0.0113(17) 0.0028(16) -0.0023(15)
C35 0.0182(15) 0.018(2) 0.022(2) -0.0010(18) -0.0008(16) -0.0036(16)
C36 0.0282(18) 0.020(2) 0.024(3) 0.0054(19) -0.0029(18) 0.0003(17)
C37 0.0267(18) 0.013(2) 0.042(3) 0.002(2) -0.002(2) 0.0033(16)
C38 0.0189(16) 0.020(2) 0.030(3) -0.0051(19) -0.0038(18) 0.0039(16)
C39 0.0166(15) 0.030(2) 0.021(2) 0.001(2) -0.0009(15) -0.0015(17)
C40 0.0227(16) 0.017(2) 0.017(2) -0.0019(18) -0.0040(16) -0.0030(16)
C41 0.0157(15) 0.020(2) 0.022(2) -0.0006(18) 0.0005(16) -0.0079(15)
C42 0.0269(18) 0.021(2) 0.014(2) -0.0018(18) -0.0015(17) -0.0041(16)
C43 0.0351(19) 0.024(2) 0.021(2) -0.0065(19) -0.0007(19) -0.0018(18)
C44 0.0213(16) 0.026(2) 0.018(2) -0.0030(19) 0.0067(16) -0.0029(17)
C45 0.0166(16) 0.033(3) 0.018(2) -0.0010(19) -0.0016(16) -0.0050(16)
C46 0.0121(15) 0.020(2) 0.020(2) 0.0032(19) 0.0000(15) 0.0002(15)
C13 0.076(3) 0.074(4) 0.033(3) -0.007(3) 0.001(3) -0.049(3)
C48 0.0217(18) 0.024(2) 0.016(2) 0.0059(19) 0.0009(17) 0.0006(17)
C49 0.0207(17) 0.012(2) 0.033(3) 0.004(2) 0.0027(18) 0.0019(15)
C50 0.0164(16) 0.020(2) 0.024(3) -0.002(2) 0.0035(17) -0.0020(16)
C51 0.0205(16) 0.023(2) 0.016(2) 0.0065(18) -0.0006(16) -0.0030(16)
C52 0.047(2) 0.026(3) 0.038(3) 0.013(2) 0.007(2) 0.006(2)
C53 0.036(2) 0.032(3) 0.037(3) -0.001(3) 0.000(2) -0.007(2)
C54 0.0176(16) 0.020(2) 0.016(2) -0.0036(18) 0.0070(16) -0.0001(15)
C55 0.0175(16) 0.018(2) 0.021(2) 0.0030(19) 0.0064(16) 0.0000(16)
C56 0.0181(17) 0.020(2) 0.017(2) -0.0056(19) 0.0049(17) 0.0028(16)
C57 0.0169(16) 0.023(2) 0.016(2) 0.0032(19) -0.0005(16) 0.0059(16)
C58 0.0246(17) 0.013(2) 0.019(2) 0.0068(18) 0.0039(17) 0.0016(16)
C59 0.0181(16) 0.015(2) 0.015(2) -0.0031(18) 0.0015(16) -0.0015(15)
C60 0.0249(19) 0.017(2) 0.033(3) -0.001(2) -0.002(2) 0.0000(18)
C61 0.029(2) 0.025(3) 0.019(3) 0.008(2) -0.003(2) 0.0017(19)
C62 0.0227(17) 0.023(2) 0.011(2) 0.0052(18) -0.0042(17) 0.0023(16)
C63 0.0248(18) 0.017(2) 0.017(2) 0.0010(18) -0.0044(17) -0.0039(16)
C64 0.0235(18) 0.025(3) 0.021(3) 0.003(2) 0.0049(18) 0.0006(17)
C65 0.040(2) 0.022(2) 0.017(2) -0.0001(19) 0.0043(19) 0.0059(19)
C66 0.034(2) 0.019(2) 0.021(3) 0.000(2) -0.0023(19) -0.0033(18)
C67 0.0236(18) 0.016(2) 0.024(3) 0.0060(19) 0.0016(18) -0.0047(16)
C68 0.029(2) 0.040(3) 0.024(3) 0.000(2) 0.006(2) 0.000(2)
C69 0.055(3) 0.026(3) 0.045(4) -0.006(3) 0.015(3) -0.001(3)
C70 0.0192(16) 0.012(2) 0.019(2) 0.0052(18) -0.0006(17) -0.0002(15)
C71 0.0254(17) 0.012(2) 0.022(3) 0.0055(18) -0.0022(18) -0.0001(16)
C72 0.0217(18) 0.018(2) 0.032(3) 0.007(2) 0.0067(19) 0.0029(17)
C73 0.0199(18) 0.012(2) 0.056(3) 0.008(2) -0.001(2) 0.0041(16)
C74 0.0267(19) 0.013(2) 0.032(3) 0.002(2) -0.010(2) -0.0008(16)
C75 0.0275(18) 0.014(2) 0.025(3) 0.0072(19) 0.0025(18) 0.0042(16)
C76 0.026(2) 0.034(3) 0.050(4) 0.007(3) 0.009(2) 0.006(2)
C77 0.043(3) 0.039(3) 0.040(3) 0.000(3) -0.019(2) 0.001(2)

loop_
_atom_type_symbol
_atom_type_description
_atom_type_scat_dispersion_real
_atom_type_scat_dispersion_imag
_atom_type_scat_source
C C 0.0033 0.0016 'International Tables Vol C Tables 4.2.6.8 and 6.1.1.4'
H H 0.0000 0.0000 'International Tables Vol C Tables 4.2.6.8 and 6.1.1.4'
B B 0.0013 0.0007 'International Tables Vol C Tables 4.2.6.8 and 6.1.1.4'
F F 0.0171 0.0103 'International Tables Vol C Tables 4.2.6.8 and 6.1.1.4'
P P 0.1023 0.0942 'International Tables Vol C Tables 4.2.6.8 and 6.1.1.4'
Ga Ga 0.2307 1.6083 'International Tables Vol C Tables 4.2.6.8 and 6.1.1.4'
Rh Rh -1.1178 0.9187 'International Tables Vol C Tables 4.2.6.8 and 6.1.1.4'

loop_
_geom_angle_atom_site_label_1
_geom_angle_atom_site_label_2
_geom_angle_atom_site_label_3
_geom_angle
_geom_angle_site_symmetry_1
_geom_angle_site_symmetry_3
_geom_angle_publ_flag
C1 Rh1 C2 37.15(12) . . ?
C1 Rh1 C4 76.86(14) . . ?
C2 Rh1 C4 64.07(13) . . ?
C1 Rh1 C5 64.79(13) . . ?
C2 Rh1 C5 76.31(13) . . ?
C4 Rh1 C5 36.52(12) . . ?
C1 Rh1 P1 105.91(9) . . ?
C2 Rh1 P1 90.58(9) . . ?
C4 Rh1 P1 134.67(10) . . ?
C5 Rh1 P1 166.70(10) . . ?
C1 Rh1 Ga1 163.74(9) . . ?
C2 Rh1 Ga1 140.75(10) . . ?
C4 Rh1 Ga1 88.83(10) . . ?
C5 Rh1 Ga1 99.08(11) . . ?
P1 Rh1 Ga1 89.60(3) . . ?
C1 Rh1 Ga2 85.27(9) . . ?
C2 Rh1 Ga2 121.85(10) . . ?
C4 Rh1 Ga2 122.93(10) . . ?
C5 Rh1 Ga2 86.86(11) . . ?
P1 Rh1 Ga2 102.26(3) . . ?
Ga1 Rh1 Ga2 96.354(18) . . ?
C22 Ga1 C18 36.97(13) . . ?
C22 Ga1 C21 36.86(13) . . ?
C18 Ga1 C21 61.63(15) . . ?
C22 Ga1 C19 60.66(13) . . ?
C18 Ga1 C19 36.16(12) . . ?
C21 Ga1 C19 60.85(14) . . ?
C22 Ga1 C20 61.19(14) . . ?
C18 Ga1 C20 61.17(14) . . ?
C21 Ga1 C20 36.72(12) . . ?
C19 Ga1 C20 36.39(13) . . ?
C22 Ga1 Rh1 161.55(9) . . ?
C18 Ga1 Rh1 150.77(12) . . ?
C21 Ga1 Rh1 147.33(10) . . ?
C19 Ga1 Rh1 136.96(11) . . ?
C20 Ga1 Rh1 134.86(10) . . ?
C11 Ga2 C12 35.96(13) . . ?
C11 Ga2 C10 35.47(13) . . ?
C12 Ga2 C10 59.33(13) . . ?
C11 Ga2 C8 58.81(15) . . ?
C12 Ga2 C8 34.80(12) . . ?
C10 Ga2 C8 58.96(14) . . ?
C11 Ga2 C9 59.12(15) . . ?
C12 Ga2 C9 58.88(14) . . ?
C10 Ga2 C9 35.63(13) . . ?
C8 Ga2 C9 35.38(13) . . ?
C11 Ga2 Rh1 160.63(11) . . ?
C12 Ga2 Rh1 144.96(11) . . ?
C10 Ga2 Rh1 155.57(8) . . ?
C8 Ga2 Rh1 135.72(11) . . ?
C9 Ga2 Rh1 140.16(10) . . ?
C40 P1 C34 107.85(16) . . ?
C40 P1 C28 101.07(16) . . ?
C34 P1 C28 103.41(14) . . ?
C40 P1 Rh1 117.10(9) . . ?
C34 P1 Rh1 109.77(10) . . ?
C28 P1 Rh1 116.41(11) . . ?
C54 B1 C46 115.6(3) . . ?
C54 B1 C62 105.1(3) . . ?
C46 B1 C62 112.9(3) . . ?
C54 B1 C70 111.6(3) . . ?
C46 B1 C70 100.2(3) . . ?
C62 B1 C70 111.7(3) . . ?
C2 C1 C6 105.2(3) . . ?
C2 C1 Rh1 71.7(2) . . ?
C6 C1 Rh1 97.8(2) . . ?
C1 C2 C3 107.0(3) . . ?
C1 C2 Rh1 71.1(2) . . ?
C3 C2 Rh1 98.9(2) . . ?
C2 C3 C7 101.2(3) . . ?
C2 C3 C4 99.6(3) . . ?
C7 C3 C4 101.1(3) . . ?
C5 C4 C3 106.0(3) . . ?
C5 C4 Rh1 72.1(2) . . ?
C3 C4 Rh1 97.4(2) . . ?
C4 C5 C6 106.2(3) . . ?
C4 C5 Rh1 71.4(2) . . ?
C6 C5 Rh1 96.4(2) . . ?
C5 C6 C1 100.8(3) . . ?
C5 C6 C7 100.8(3) . . ?
C1 C6 C7 101.3(3) . . ?
C3 C7 C6 93.9(3) . . ?
C12 C8 C9 109.1(4) . . ?
C12 C8 C13 126.3(4) . . ?
C9 C8 C13 124.4(4) . . ?
C12 C8 Ga2 71.8(2) . . ?
C9 C8 Ga2 72.8(2) . . ?
C13 C8 Ga2 125.8(3) . . ?
C8 C9 C10 107.1(4) . . ?
C8 C9 C14 127.7(4) . . ?
C10 C9 C14 125.0(4) . . ?
C8 C9 Ga2 71.8(2) . . ?
C10 C9 Ga2 71.6(2) . . ?
C14 C9 Ga2 125.4(2) . . ?
C11 C10 C9 107.7(4) . . ?
C11 C10 C15 126.3(4) . . ?
C9 C10 C15 125.6(4) . . ?
C11 C10 Ga2 71.4(2) . . ?
C9 C10 Ga2 72.8(2) . . ?
C15 C10 Ga2 127.5(2) . . ?
C10 C11 C12 108.0(4) . . ?
C10 C11 C16 124.2(4) . . ?
C12 C11 C16 127.8(4) . . ?
C10 C11 Ga2 73.1(2) . . ?
C12 C11 Ga2 72.1(2) . . ?
C16 C11 Ga2 123.0(3) . . ?
C8 C12 C11 108.1(3) . . ?
C8 C12 C17 125.6(4) . . ?
C11 C12 C17 126.3(4) . . ?
C8 C12 Ga2 73.4(2) . . ?
C11 C12 Ga2 71.9(2) . . ?
C17 C12 Ga2 121.9(3) . . ?
C48 C47 C46 122.9(4) . . ?
C19 C18 C22 107.0(4) . . ?
C19 C18 C23 125.2(4) . . ?
C22 C18 C23 127.8(4) . . ?
C19 C18 Ga1 72.3(2) . . ?
C22 C18 Ga1 70.6(2) . . ?
C23 C18 Ga1 124.7(3) . . ?
C18 C19 C20 109.7(4) . . ?
C18 C19 C24 126.1(4) . . ?
C20 C19 C24 124.1(4) . . ?
C18 C19 Ga1 71.56(19) . . ?
C20 C19 Ga1 72.31(19) . . ?
C24 C19 Ga1 124.7(3) . . ?
C19 C20 C21 107.1(4) . . ?
C19 C20 C25 125.8(3) . . ?
C21 C20 C25 127.1(4) . . ?
C19 C20 Ga1 71.3(2) . . ?
C21 C20 Ga1 70.9(2) . . ?
C25 C20 Ga1 125.1(3) . . ?
C22 C21 C20 107.4(4) . . ?
C22 C21 C26 126.6(4) . . ?
C20 C21 C26 125.9(4) . . ?
C22 C21 Ga1 70.6(2) . . ?
C20 C21 Ga1 72.4(2) . . ?
C26 C21 Ga1 124.9(2) . . ?
C21 C22 C18 108.8(3) . . ?
C21 C22 C27 124.6(4) . . ?
C18 C22 C27 126.4(4) . . ?
C21 C22 Ga1 72.5(2) . . ?
C18 C22 Ga1 72.4(2) . . ?
C27 C22 Ga1 125.1(2) . . ?
C29 C28 C33 109.6(3) . . ?
C29 C28 P1 114.6(2) . . ?
C33 C28 P1 113.0(2) . . ?
C28 C29 C30 112.4(3) . . ?
C31 C30 C29 111.7(3) . . ?
C30 C31 C32 110.5(3) . . ?
C31 C32 C33 112.4(3) . . ?
C32 C33 C28 112.5(3) . . ?
C35 C34 C39 109.4(3) . . ?
C35 C34 P1 112.4(2) . . ?
C39 C34 P1 118.9(2) . . ?
C36 C35 C34 111.7(3) . . ?
C35 C36 C37 110.2(3) . . ?
C38 C37 C36 110.5(3) . . ?
C37 C38 C39 111.8(3) . . ?
C38 C39 C34 111.3(3) . . ?
C45 C40 C41 111.0(3) . . ?
C45 C40 P1 117.3(2) . . ?
C41 C40 P1 114.6(2) . . ?
C42 C41 C40 111.4(3) . . ?
C43 C42 C41 112.1(3) . . ?
C42 C43 C44 110.3(3) . . ?
C43 C44 C45 111.5(3) . . ?
C40 C45 C44 111.8(3) . . ?
C47 C46 C51 114.6(3) . . ?
C47 C46 B1 123.0(3) . . ?
C51 C46 B1 121.6(3) . . ?
C49 C48 C47 120.0(4) . . ?
C49 C48 C52 121.5(4) . . ?
C47 C48 C52 118.5(4) . . ?
C48 C49 C50 119.7(4) . . ?
C51 C50 C49 119.4(4) . . ?
C51 C50 C53 120.0(4) . . ?
C49 C50 C53 120.5(4) . . ?
C50 C51 C46 123.3(4) . . ?
F2 C52 F3 104.8(4) . . ?
F2 C52 F1 106.1(4) . . ?
F3 C52 F1 105.7(4) . . ?
F2 C52 C48 112.1(3) . . ?
F3 C52 C48 114.4(4) . . ?
F1 C52 C48 113.1(3) . . ?
F4 C53 F6 104.9(11) . . ?
F4 C53 F51 75.0(7) . . ?
F6 C53 F51 120.3(11) . . ?
F4 C53 F61 119.9(9) . . ?
F6 C53 F61 18.8(12) . . ?
F51 C53 F61 110.9(10) . . ?
F4 C53 F41 31.0(7) . . ?
F6 C53 F41 86.8(10) . . ?
F51 C53 F41 105.8(6) . . ?
F61 C53 F41 105.3(7) . . ?
F4 C53 F5 101.7(11) . . ?
F6 C53 F5 96.6(11) . . ?
F51 C53 F5 32.0(7) . . ?
F61 C53 F5 82.4(9) . . ?
F41 C53 F5 129.5(9) . . ?
F4 C53 C50 120.1(8) . . ?
F6 C53 C50 118.5(11) . . ?
F51 C53 C50 110.7(5) . . ?
F61 C53 C50 113.0(7) . . ?
F41 C53 C50 110.8(6) . . ?
F5 C53 C50 111.3(8) . . ?
C59 C54 C55 115.2(3) . . ?
C59 C54 B1 121.8(3) . . ?
C55 C54 B1 122.5(3) . . ?
C56 C55 C54 122.5(3) . . ?
C55 C56 C57 121.0(3) . . ?
C55 C56 C60 119.6(3) . . ?
C57 C56 C60 119.5(3) . . ?
C56 C57 C58 117.7(3) . . ?
C59 C58 C57 121.1(3) . . ?
C59 C58 C61 119.3(3) . . ?
C57 C58 C61 119.6(3) . . ?
C58 C59 C54 122.6(3) . . ?
F10 C60 F12 106.0(3) . . ?
F10 C60 F11 106.4(3) . . ?
F12 C60 F11 106.2(3) . . ?
F10 C60 C56 113.2(3) . . ?
F12 C60 C56 111.8(3) . . ?
F11 C60 C56 112.6(3) . . ?
F8 C61 F7 110.6(19) . . ?
F8 C61 F71 121.2(16) . . ?
F7 C61 F71 17(2) . . ?
F8 C61 F91 78.7(13) . . ?
F7 C61 F91 120.5(15) . . ?
F71 C61 F91 107.5(10) . . ?
F8 C61 F9 105.8(11) . . ?
F7 C61 F9 103.1(16) . . ?
F71 C61 F9 87.0(12) . . ?
F91 C61 F9 28.0(7) . . ?
F8 C61 F81 28.1(17) . . ?
F7 C61 F81 88.4(15) . . ?
F71 C61 F81 102.9(9) . . ?
F91 C61 F81 104.9(7) . . ?
F9 C61 F81 129.5(9) . . ?
F8 C61 C58 114.7(10) . . ?
F7 C61 C58 112.5(14) . . ?
F71 C61 C58 114.0(8) . . ?
F91 C61 C58 115.3(5) . . ?
F9 C61 C58 109.2(9) . . ?
F81 C61 C58 111.0(6) . . ?
C67 C62 C63 114.5(3) . . ?
C67 C62 B1 124.5(3) . . ?
C63 C62 B1 120.7(3) . . ?
C64 C63 C62 122.4(3) . . ?
C65 C64 C63 121.2(3) . . ?
C65 C64 C68 119.9(4) . . ?
C63 C64 C68 118.9(4) . . ?
C64 C65 C66 117.8(4) . . ?
C67 C66 C65 120.7(4) . . ?
C67 C66 C69 120.5(4) . . ?
C65 C66 C69 118.8(4) . . ?
C66 C67 C62 123.4(3) . . ?
F13 C68 F15 107.1(3) . . ?
F13 C68 F14 106.3(4) . . ?
F15 C68 F14 105.3(3) . . ?
F13 C68 C64 112.9(3) . . ?
F15 C68 C64 113.5(4) . . ?
F14 C68 C64 111.1(3) . . ?
F161 C69 F17 123.1(11) . . ?
F161 C69 F171 113.5(12) . . ?
F17 C69 F171 67.3(9) . . ?
F161 C69 F18 29.1(13) . . ?
F17 C69 F18 106.3(11) . . ?
F171 C69 F18 133.0(12) . . ?
F161 C69 F16 75.1(11) . . ?
F17 C69 F16 104.5(9) . . ?
F171 C69 F16 43.3(11) . . ?
F18 C69 F16 102.4(8) . . ?
F161 C69 F181 105.1(13) . . ?
F17 C69 F181 33.1(12) . . ?
F171 C69 F181 99.8(12) . . ?
F18 C69 F181 79.8(10) . . ?
F16 C69 F181 130.4(8) . . ?
F161 C69 C66 114.9(9) . . ?
F17 C69 C66 115.9(6) . . ?
F171 C69 C66 112.5(8) . . ?
F18 C69 C66 111.6(8) . . ?
F16 C69 C66 114.8(6) . . ?
F181 C69 C66 109.7(7) . . ?
C75 C70 C71 115.5(3) . . ?
C75 C70 B1 123.8(3) . . ?
C71 C70 B1 120.0(3) . . ?
C72 C71 C70 122.5(4) . . ?
C73 C72 C71 120.4(4) . . ?
C73 C72 C76 121.4(3) . . ?
C71 C72 C76 118.1(4) . . ?
C72 C73 C74 118.8(3) . . ?
C73 C74 C75 120.0(4) . . ?
C73 C74 C77 121.8(3) . . ?
C75 C74 C77 118.2(4) . . ?
C70 C75 C74 122.7(3) . . ?
F22 C76 F23 107.0(4) . . ?
F22 C76 F24 105.9(3) . . ?
F23 C76 F24 105.0(3) . . ?
F22 C76 C72 112.9(3) . . ?
F23 C76 C72 113.2(3) . . ?
F24 C76 C72 112.4(4) . . ?
F20 C77 F21 106.4(4) . . ?
F20 C77 F19 106.4(4) . . ?
F21 C77 F19 104.4(4) . . ?
F20 C77 C74 113.9(4) . . ?
F21 C77 C74 112.7(4) . . ?
F19 C77 C74 112.3(4) . . ?

loop_
_geom_bond_atom_site_label_1
_geom_bond_atom_site_label_2
_geom_bond_distance
_geom_bond_site_symmetry_2
_geom_bond_publ_flag
Rh1 C1 2.184(4) . ?
Rh1 C2 2.191(3) . ?
Rh1 C4 2.210(3) . ?
Rh1 C5 2.220(3) . ?
Rh1 P1 2.3366(9) . ?
Rh1 Ga1 2.3750(5) . ?
Rh1 Ga2 2.4410(5) . ?
Ga1 C22 2.242(4) . ?
Ga1 C18 2.265(4) . ?
Ga1 C21 2.267(4) . ?
Ga1 C19 2.274(3) . ?
Ga1 C20 2.288(4) . ?
Ga2 C11 2.302(4) . ?
Ga2 C12 2.305(3) . ?
Ga2 C10 2.323(4) . ?
Ga2 C8 2.325(4) . ?
Ga2 C9 2.338(4) . ?
P1 C40 1.858(3) . ?
P1 C34 1.858(3) . ?
P1 C28 1.865(3) . ?
B1 C54 1.618(5) . ?
B1 C46 1.620(5) . ?
B1 C62 1.633(5) . ?
B1 C70 1.655(4) . ?
F1 C52 1.332(5) . ?
F2 C52 1.315(4) . ?
F3 C52 1.316(4) . ?
F4 C53 1.296(15) . ?
F5 C53 1.457(16) . ?
F6 C53 1.31(2) . ?
F7 C61 1.31(3) . ?
F8 C61 1.29(2) . ?
F9 C61 1.349(18) . ?
F10 C60 1.341(4) . ?
F11 C60 1.343(4) . ?
F12 C60 1.342(4) . ?
F13 C68 1.331(4) . ?
F14 C68 1.340(4) . ?
F15 C68 1.335(4) . ?
F16 C69 1.323(10) . ?
F17 C69 1.265(12) . ?
F18 C69 1.292(14) . ?
F19 C77 1.342(5) . ?
F20 C77 1.312(4) . ?
F21 C77 1.317(5) . ?
F22 C76 1.316(4) . ?
F23 C76 1.333(4) . ?
F24 C76 1.336(4) . ?
F41 C53 1.363(11) . ?
F51 C53 1.315(8) . ?
F61 C53 1.321(13) . ?
F71 C61 1.320(16) . ?
F81 C61 1.355(12) . ?
F91 C61 1.324(10) . ?
F161 C69 1.243(16) . ?
F171 C69 1.287(13) . ?
F181 C69 1.329(15) . ?
C1 C2 1.393(4) . ?
C1 C6 1.533(5) . ?
C2 C3 1.519(5) . ?
C3 C7 1.531(5) . ?
C3 C4 1.539(4) . ?
C4 C5 1.388(5) . ?
C5 C6 1.530(5) . ?
C6 C7 1.535(5) . ?
C8 C12 1.385(5) . ?
C8 C9 1.417(5) . ?
C8 C13 1.528(5) . ?
C9 C10 1.426(5) . ?
C9 C14 1.501(5) . ?
C10 C11 1.409(5) . ?
C10 C15 1.512(5) . ?
C11 C12 1.422(5) . ?
C11 C16 1.514(5) . ?
C12 C17 1.527(5) . ?
C47 C48 1.384(4) . ?
C47 C46 1.398(4) . ?
C18 C19 1.409(5) . ?
C18 C22 1.429(5) . ?
C18 C23 1.493(5) . ?
C19 C20 1.424(5) . ?
C19 C24 1.514(5) . ?
C20 C21 1.435(5) . ?
C20 C25 1.491(5) . ?
C21 C22 1.426(5) . ?
C21 C26 1.496(5) . ?
C22 C27 1.507(5) . ?
C28 C29 1.516(4) . ?
C28 C33 1.532(4) . ?
C29 C30 1.536(4) . ?
C30 C31 1.502(5) . ?
C31 C32 1.515(5) . ?
C32 C33 1.521(4) . ?
C34 C35 1.532(4) . ?
C34 C39 1.536(4) . ?
C35 C36 1.521(4) . ?
C36 C37 1.525(4) . ?
C37 C38 1.516(5) . ?
C38 C39 1.519(4) . ?
C40 C45 1.526(4) . ?
C40 C41 1.540(4) . ?
C41 C42 1.522(4) . ?
C42 C43 1.509(4) . ?
C43 C44 1.510(4) . ?
C44 C45 1.528(4) . ?
C46 C51 1.399(4) . ?
C48 C49 1.361(5) . ?
C48 C52 1.478(5) . ?
C49 C50 1.385(5) . ?
C50 C51 1.377(4) . ?
C50 C53 1.470(5) . ?
C54 C59 1.394(4) . ?
C54 C55 1.403(4) . ?
C55 C56 1.373(4) . ?
C56 C57 1.381(4) . ?
C56 C60 1.501(5) . ?
C57 C58 1.387(4) . ?
C58 C59 1.371(4) . ?
C58 C61 1.493(5) . ?
C62 C67 1.393(4) . ?
C62 C63 1.403(4) . ?
C63 C64 1.385(4) . ?
C64 C65 1.370(5) . ?
C64 C68 1.498(5) . ?
C65 C66 1.384(4) . ?
C66 C67 1.372(5) . ?
C66 C69 1.510(5) . ?
C70 C75 1.387(4) . ?
C70 C71 1.404(4) . ?
C71 C72 1.389(4) . ?
C72 C73 1.376(5) . ?
C72 C76 1.493(5) . ?
C73 C74 1.390(5) . ?
C74 C75 1.395(4) . ?
C74 C77 1.481(5) . ?
